data_4506312
loop_
_publ_author_name
'Xu, Guohai'
'He, Xiyun'
'Lv, Jianyi'
'Zhou, Zhonggao'
'Du, Ziyi'
'Xie, Yongrong'

_publ_section_title
;
 Solvent-Dependent Assemblies of Trinuclear Copper Cluster into Variable
 Frameworks Based on Mixed Ligands of Polyalcohol Amines and Organic
 Carboxylates
;
_journal_issue 7
_journal_name_full 'Crystal Growth &amp; Design'
_journal_page_first 3619
_journal_paper_doi 10.1021/cg300434k
_journal_volume 12
_journal_year 2012
_chemical_formula_moiety 'C22 H28 Cu1.50 N O9'
_chemical_formula_sum 'C22 H28 Cu1.5 N O9'
_chemical_formula_weight 545.76
_chemical_melting_point ?
_chemical_name_systematic
;
 ?
;
_space_group_IT_number 2
_symmetry_cell_setting triclinic
_symmetry_space_group_name_Hall '-P 1'
_symmetry_space_group_name_H-M 'P -1'
_atom_sites_solution_hydrogens geom
_atom_sites_solution_primary direct
_atom_sites_solution_secondary difmap
_audit_creation_method SHELXL-97
_cell_angle_alpha 71.74
_cell_angle_beta 79.79
_cell_angle_gamma 70.47
_cell_formula_units_Z 2
_cell_length_a 8.058
_cell_length_b 10.774
_cell_length_c 15.005
_cell_measurement_temperature 173(2)
_cell_measurement_theta_max 26.1
_cell_measurement_theta_min 2.1
_cell_volume 1162.083
_computing_cell_refinement 'SAINT (Bruker, 1999)'
_computing_data_collection 'SMART (Bruker, 1997)'
_computing_data_reduction 'SAINT (Bruker, 1999)'
_computing_molecular_graphics 'SHELXTL-PLUS (Sheldrick, 1990)'
_computing_publication_material SHELXL-97
_computing_structure_refinement 'SHELXL-97 (Sheldrick, 1997)'
_computing_structure_solution 'SHELXS-97(Sheldrick, 1997)'
_diffrn_ambient_temperature 173(2)
_diffrn_measured_fraction_theta_full 0.950
_diffrn_measured_fraction_theta_max 0.932
_diffrn_measurement_device_type 'Bruker SMART APEX CCD'
_diffrn_measurement_method '\w scan'
_diffrn_radiation_monochromator graphite
_diffrn_radiation_source 'fine-focus sealed tube'
_diffrn_radiation_type MoK\a
_diffrn_radiation_wavelength 0.71073
_diffrn_reflns_av_R_equivalents 0.0595
_diffrn_reflns_av_sigmaI/netI 0.1272
_diffrn_reflns_limit_h_max 9
_diffrn_reflns_limit_h_min -9
_diffrn_reflns_limit_k_max 12
_diffrn_reflns_limit_k_min -13
_diffrn_reflns_limit_l_max 18
_diffrn_reflns_limit_l_min -17
_diffrn_reflns_number 5963
_diffrn_reflns_theta_full 25.00
_diffrn_reflns_theta_max 26.07
_diffrn_reflns_theta_min 2.09
_exptl_absorpt_coefficient_mu 1.437
_exptl_absorpt_correction_T_max 0.565
_exptl_absorpt_correction_T_min 0.397
_exptl_absorpt_correction_type multi-scan
_exptl_absorpt_process_details 'SADABS (Sheldrick, 1996)'
_exptl_crystal_colour blue
_exptl_crystal_density_diffrn 1.560
_exptl_crystal_density_method 'not measured'
_exptl_crystal_description block
_exptl_crystal_F_000 565
_exptl_crystal_size_max 0.25
_exptl_crystal_size_mid 0.19
_exptl_crystal_size_min 0.13
_refine_diff_density_max 1.533
_refine_diff_density_min -1.156
_refine_diff_density_rms 0.131
_refine_ls_extinction_method none
_refine_ls_goodness_of_fit_ref 0.928
_refine_ls_hydrogen_treatment mixed
_refine_ls_matrix_type full
_refine_ls_number_parameters 313
_refine_ls_number_reflns 4285
_refine_ls_number_restraints 7
_refine_ls_restrained_S_all 0.942
_refine_ls_R_factor_all 0.1216
_refine_ls_R_factor_gt 0.0794
_refine_ls_shift/su_max 0.000
_refine_ls_shift/su_mean 0.000
_refine_ls_structure_factor_coef Fsqd
_refine_ls_weighting_details 'calc w=1/[\s^2^(Fo^2^)+(0.1177P)^2^+0.0000P] where P=(Fo^2^+2Fc^2^)/3'
_refine_ls_weighting_scheme calc
_refine_ls_wR_factor_gt 0.1907
_refine_ls_wR_factor_ref 0.2174
_reflns_number_gt 2473
_reflns_number_total 4285
_reflns_threshold_expression >2sigma(I)
_cod_data_source_file cg300434k_si_002.cif
_cod_data_source_block compound2
_cod_depositor_comments
;
The following automatic conversions were performed:

'_chemical_melting_point' value 'not measured' was changed to '?' -
the value is undefined or not given.

'_symmetry_cell_setting' value
'Triclinic' changed to 'triclinic' according to
/home/saulius/struct/CIF-dictionaries/cif_core.dic dictionary named
'cif_core.dic' version 2.4.1 from 2010-06-29.

Automatic conversion script
Id: cif_fix_values 1891 2012-01-12 08:04:46Z andrius 
;
_cod_original_cell_volume 1162.1
_cod_original_sg_symbol_H-M p-1
_cod_original_formula_sum 'C22 H28 Cu1.50 N O9'
_cod_database_code 4506312

loop_
_symmetry_equiv_pos_as_xyz
'x, y, z'
'-x, -y, -z'

loop_
_atom_site_label
_atom_site_type_symbol
_atom_site_fract_x
_atom_site_fract_y
_atom_site_fract_z
_atom_site_U_iso_or_equiv
_atom_site_adp_type
_atom_site_occupancy
_atom_site_symmetry_multiplicity
_atom_site_calc_flag
_atom_site_refinement_flags
C1 C 0.8710(9) 0.5853(10) 0.3064(6) 0.051(2) Uani 1 1 d .
C2 C 0.7299(9) 0.6722(9) 0.2442(5) 0.040(2) Uani 1 1 d .
C3 C 0.7383(10) 0.6553(11) 0.1531(6) 0.053(3) Uani 1 1 d .
H3 H 0.8321 0.5882 0.1340 0.064 Uiso 1 1 calc R
C4 C 0.6097(11) 0.7370(10) 0.0929(5) 0.048(2) Uani 1 1 d .
H4 H 0.6169 0.7250 0.0335 0.058 Uiso 1 1 calc R
C5 C 0.4700(12) 0.8365(9) 0.1206(5) 0.043(2) Uani 1 1 d .
C6 C 0.4572(11) 0.8558(9) 0.2099(5) 0.042(2) Uani 1 1 d .
H6 H 0.3623 0.9228 0.2285 0.050 Uiso 1 1 calc R
C7 C 0.5881(10) 0.7738(8) 0.2702(5) 0.0370(18) Uani 1 1 d .
H7 H 0.5806 0.7871 0.3293 0.044 Uiso 1 1 calc R
C8 C 0.2547(11) 0.8780(9) 0.0130(5) 0.0401(19) Uani 1 1 d .
C9 C 0.2231(10) 0.7517(9) 0.0481(5) 0.0375(18) Uani 1 1 d .
H9 H 0.2681 0.6915 0.1040 0.045 Uiso 1 1 calc R
C10 C 0.1241(10) 0.7166(8) -0.0007(5) 0.0345(17) Uani 1 1 d .
H10 H 0.1015 0.6325 0.0225 0.041 Uiso 1 1 calc R
C11 C 0.0564(10) 0.8083(7) -0.0864(4) 0.0308(16) Uani 1 1 d .
C12 C 0.0942(11) 0.9311(9) -0.1207(5) 0.0403(19) Uani 1 1 d .
H12 H 0.0517 0.9912 -0.1772 0.048 Uiso 1 1 calc R
C13 C 0.1964(11) 0.9668(9) -0.0713(5) 0.041(2) Uani 1 1 d .
H13 H 0.2238 1.0489 -0.0952 0.049 Uiso 1 1 calc R
C14 C -0.0531(10) 0.7683(8) -0.1377(5) 0.0341(17) Uani 1 1 d .
C15 C 1.3853(11) 0.4236(16) 0.4490(8) 0.096(5) Uani 1 1 d .
H15A H 1.4053 0.3412 0.5012 0.115 Uiso 1 1 calc R
H15B H 1.3896 0.4974 0.4717 0.115 Uiso 1 1 calc R
C16 C 1.5248(11) 0.4030(10) 0.3762(7) 0.057(2) Uani 1 1 d .
H16A H 1.6365 0.3522 0.4037 0.068 Uiso 1 1 calc R
H16B H 1.5341 0.4906 0.3354 0.068 Uiso 1 1 calc R
C17 C 1.5673(15) 0.366(3) 0.2246(9) 0.211(14) Uani 1 1 d .
H17A H 1.6867 0.3049 0.2207 0.253 Uiso 1 1 calc R
H17B H 1.5744 0.4574 0.2135 0.253 Uiso 1 1 calc R
C18 C 1.4658(13) 0.364(2) 0.1488(8) 0.144(8) Uani 1 1 d .
H18A H 1.4986 0.4204 0.0884 0.172 Uiso 1 1 calc R
H18B H 1.4946 0.2710 0.1441 0.172 Uiso 1 1 calc R
C19 C 1.512(3) 0.1636(15) 0.348(2) 0.32(2) Uani 1 1 d D
H19A H 1.5874 0.1260 0.2989 0.382 Uiso 1 1 calc R
H19B H 1.5736 0.1218 0.4052 0.382 Uiso 1 1 calc R
C20 C 1.3409(14) 0.1252(13) 0.3646(11) 0.088(5) Uani 1 1 d D
H20A H 1.3607 0.0642 0.3255 0.106 Uiso 1 1 calc R
H20B H 1.3418 0.0677 0.4290 0.106 Uiso 1 1 calc R
C21 C 0.950(2) 0.9122(19) 0.3979(10) 0.129(6) Uani 1 1 d .
H21A H 0.9788 0.9807 0.3443 0.194 Uiso 1 1 calc R
H21B H 0.8931 0.9530 0.4482 0.194 Uiso 1 1 calc R
H21C H 0.8718 0.8743 0.3810 0.194 Uiso 1 1 calc R
C22 C 1.1231(15) 0.7959(16) 0.4310(8) 0.099(5) Uani 1 1 d D
H22A H 1.1819 0.7560 0.3798 0.118 Uiso 1 1 calc R
H22B H 1.2025 0.8343 0.4476 0.118 Uiso 1 1 calc R
N1 N 1.4828(8) 0.3227(8) 0.3191(5) 0.059(2) Uani 1 1 d D
O1 O 0.8677(7) 0.6088(6) 0.3858(4) 0.0471(15) Uani 1 1 d .
O2 O 0.9845(8) 0.4834(8) 0.2827(5) 0.080(3) Uani 1 1 d .
O3 O 0.3418(8) 0.9279(6) 0.0612(4) 0.0516(16) Uani 1 1 d .
O4 O -0.0964(8) 0.8466(6) -0.2183(4) 0.0492(15) Uani 1 1 d .
O5 O -0.1021(7) 0.6631(5) -0.0978(3) 0.0374(12) Uani 1 1 d .
O6 O 1.0840(10) 0.6913(9) 0.5109(5) 0.078(2) Uani 1 1 d D
O7 O 1.2877(7) 0.4129(6) 0.1719(3) 0.0384(13) Uani 1 1 d D
O8 O 1.2141(7) 0.4558(7) 0.4196(4) 0.0562(18) Uani 1 1 d .
O9 O 1.1788(18) 0.1976(9) 0.3563(6) 0.115(4) Uani 1 1 d D
Cu1 Cu 1.0000 0.5000 0.5000 0.0405(4) Uani 1 2 d S
Cu2 Cu 1.22574(10) 0.40469(9) 0.30610(6) 0.0294(3) Uani 1 1 d .
H01 H 1.218(9) 0.383(8) 0.148(5) 0.044 Uiso 1 1 d D
H02 H 1.154(11) 0.189(8) 0.302(3) 0.044 Uiso 1 1 d D
H03 H 1.164(4) 0.617(4) 0.544(4) 0.044 Uiso 1 1 d D

loop_
_atom_site_aniso_label
_atom_site_aniso_U_11
_atom_site_aniso_U_22
_atom_site_aniso_U_33
_atom_site_aniso_U_23
_atom_site_aniso_U_13
_atom_site_aniso_U_12
C1 0.016(4) 0.104(8) 0.053(5) -0.057(5) 0.006(3) -0.016(4)
C2 0.025(4) 0.079(6) 0.035(4) -0.040(4) 0.009(3) -0.024(4)
C3 0.024(4) 0.111(8) 0.048(5) -0.060(5) 0.009(4) -0.022(4)
C4 0.043(5) 0.097(7) 0.033(4) -0.046(5) 0.012(4) -0.038(5)
C5 0.060(5) 0.065(6) 0.023(4) -0.018(4) 0.011(4) -0.045(5)
C6 0.041(4) 0.060(5) 0.041(4) -0.035(4) 0.010(4) -0.023(4)
C7 0.037(4) 0.062(5) 0.018(3) -0.021(4) 0.007(3) -0.018(4)
C8 0.051(5) 0.057(5) 0.031(4) -0.021(4) 0.003(4) -0.034(4)
C9 0.044(4) 0.059(5) 0.019(3) -0.006(4) -0.001(3) -0.032(4)
C10 0.032(4) 0.045(5) 0.037(4) -0.018(4) 0.000(3) -0.020(3)
C11 0.042(4) 0.035(4) 0.020(3) -0.012(3) 0.003(3) -0.016(3)
C12 0.050(5) 0.056(5) 0.028(4) -0.026(4) 0.008(3) -0.026(4)
C13 0.052(5) 0.058(5) 0.029(4) -0.020(4) 0.011(4) -0.037(4)
C14 0.036(4) 0.046(5) 0.026(4) -0.019(4) 0.002(3) -0.012(4)
C15 0.016(4) 0.218(14) 0.107(8) -0.130(10) 0.013(5) -0.032(6)
C16 0.023(4) 0.080(7) 0.075(6) -0.040(6) 0.011(4) -0.017(4)
C17 0.027(6) 0.56(4) 0.087(9) -0.179(17) 0.026(6) -0.074(13)
C18 0.025(5) 0.37(2) 0.061(7) -0.118(11) 0.010(5) -0.036(9)
C19 0.27(4) 0.134(19) 0.34(4) 0.12(2) -0.11(3) 0.08(2)
C20 0.057(6) 0.099(9) 0.154(12) -0.109(10) 0.067(8) -0.051(7)
C21 0.115(13) 0.189(17) 0.103(11) -0.006(11) -0.017(10) -0.098(13)
C22 0.052(7) 0.181(14) 0.065(7) -0.028(9) 0.010(6) -0.050(8)
N1 0.026(3) 0.088(6) 0.051(4) -0.049(4) -0.022(3) 0.035(4)
O1 0.026(3) 0.090(4) 0.043(3) -0.050(3) 0.007(2) -0.015(3)
O2 0.030(3) 0.145(7) 0.094(5) -0.105(5) -0.013(3) 0.009(4)
O3 0.069(4) 0.067(4) 0.041(3) -0.022(3) -0.012(3) -0.039(3)
O4 0.067(4) 0.047(4) 0.041(3) -0.014(3) -0.012(3) -0.019(3)
O5 0.043(3) 0.040(3) 0.037(3) -0.016(3) 0.005(2) -0.022(3)
O6 0.057(4) 0.095(6) 0.069(5) -0.030(5) -0.004(4) 0.001(4)
O7 0.034(3) 0.064(4) 0.028(3) -0.014(3) 0.000(2) -0.028(3)
O8 0.022(3) 0.120(5) 0.048(3) -0.062(4) 0.009(2) -0.017(3)
O9 0.235(13) 0.087(6) 0.059(5) -0.007(5) -0.040(7) -0.093(8)
Cu1 0.0222(6) 0.0741(10) 0.0380(7) -0.0403(7) 0.0067(6) -0.0123(6)
Cu2 0.0193(4) 0.0466(6) 0.0309(5) -0.0272(4) 0.0051(3) -0.0087(4)

loop_
_atom_type_symbol
_atom_type_description
_atom_type_scat_dispersion_real
_atom_type_scat_dispersion_imag
_atom_type_scat_source
C C 0.0033 0.0016 'International Tables Vol C Tables 4.2.6.8 and 6.1.1.4'
H H 0.0000 0.0000 'International Tables Vol C Tables 4.2.6.8 and 6.1.1.4'
N N 0.0061 0.0033 'International Tables Vol C Tables 4.2.6.8 and 6.1.1.4'
O O 0.0106 0.0060 'International Tables Vol C Tables 4.2.6.8 and 6.1.1.4'
Cu Cu 0.3201 1.2651 'International Tables Vol C Tables 4.2.6.8 and 6.1.1.4'

loop_
_geom_angle_atom_site_label_1
_geom_angle_atom_site_label_2
_geom_angle_atom_site_label_3
_geom_angle
_geom_angle_site_symmetry_1
_geom_angle_site_symmetry_3
O2 C1 O1 122.5(8) . .
O2 C1 C2 118.5(6) . .
O1 C1 C2 118.8(7) . .
C7 C2 C3 117.9(7) . .
C7 C2 C1 122.3(6) . .
C3 C2 C1 119.7(7) . .
C4 C3 C2 120.9(7) . .
C4 C3 H3 119.6 . .
C2 C3 H3 119.6 . .
C3 C4 C5 120.0(7) . .
C3 C4 H4 120.0 . .
C5 C4 H4 120.0 . .
C4 C5 O3 122.9(6) . .
C4 C5 C6 120.7(8) . .
O3 C5 C6 116.4(8) . .
C7 C6 C5 119.1(8) . .
C7 C6 H6 120.4 . .
C5 C6 H6 120.4 . .
C6 C7 C2 121.4(6) . .
C6 C7 H7 119.3 . .
C2 C7 H7 119.3 . .
C13 C8 C9 121.8(7) . .
C13 C8 O3 114.6(7) . .
C9 C8 O3 123.5(7) . .
C10 C9 C8 119.2(7) . .
C10 C9 H9 120.4 . .
C8 C9 H9 120.4 . .
C9 C10 C11 120.3(7) . .
C9 C10 H10 119.9 . .
C11 C10 H10 119.9 . .
C12 C11 C10 119.1(6) . .
C12 C11 C14 121.7(7) . .
C10 C11 C14 119.2(6) . .
C11 C12 C13 120.8(8) . .
C11 C12 H12 119.6 . .
C13 C12 H12 119.6 . .
C8 C13 C12 118.8(7) . .
C8 C13 H13 120.6 . .
C12 C13 H13 120.6 . .
O5 C14 O4 123.7(7) . .
O5 C14 C11 119.0(6) . .
O4 C14 C11 117.3(7) . .
O8 C15 C16 113.7(8) . .
O8 C15 H15A 108.8 . .
C16 C15 H15A 108.8 . .
O8 C15 H15B 108.8 . .
C16 C15 H15B 108.8 . .
H15A C15 H15B 107.7 . .
C15 C16 N1 108.5(7) . .
C15 C16 H16A 110.0 . .
N1 C16 H16A 110.0 . .
C15 C16 H16B 110.0 . .
N1 C16 H16B 110.0 . .
H16A C16 H16B 108.4 . .
N1 C17 C18 111.8(11) . .
N1 C17 H17A 109.3 . .
C18 C17 H17A 109.3 . .
N1 C17 H17B 109.3 . .
C18 C17 H17B 109.3 . .
H17A C17 H17B 107.9 . .
O7 C18 C17 109.0(8) . .
O7 C18 H18A 109.9 . .
C17 C18 H18A 109.9 . .
O7 C18 H18B 109.9 . .
C17 C18 H18B 109.9 . .
H18A C18 H18B 108.3 . .
C20 C19 N1 113.6(12) . .
C20 C19 H19A 108.8 . .
N1 C19 H19A 108.8 . .
C20 C19 H19B 108.8 . .
N1 C19 H19B 108.8 . .
H19A C19 H19B 107.7 . .
O9 C20 C19 132.3(12) . .
O9 C20 H20A 104.2 . .
C19 C20 H20A 104.2 . .
O9 C20 H20B 104.2 . .
C19 C20 H20B 104.2 . .
H20A C20 H20B 105.5 . .
C22 C21 H21A 109.5 . .
C22 C21 H21B 109.5 . .
H21A C21 H21B 109.5 . .
C22 C21 H21C 109.5 . .
H21A C21 H21C 109.5 . .
H21B C21 H21C 109.5 . .
O6 C22 C21 110.7(9) . .
O6 C22 H22A 109.5 . .
C21 C22 H22A 109.5 . .
O6 C22 H22B 109.5 . .
C21 C22 H22B 109.5 . .
H22A C22 H22B 108.1 . .
C17 N1 C16 104.9(11) . .
C17 N1 C19 109.9(16) . .
C16 N1 C19 126.4(12) . .
C17 N1 Cu2 105.3(6) . .
C16 N1 Cu2 104.2(4) . .
C19 N1 Cu2 104.4(8) . .
C1 O1 Cu1 132.3(6) . .
C1 O2 Cu2 129.0(5) . .
C5 O3 C8 119.6(6) . .
C22 O6 Cu1 124.2(7) . .
C22 O6 H03 126(2) . .
Cu1 O6 H03 77(5) . .
C18 O7 Cu2 114.0(5) . .
C18 O7 H01 115(5) . .
Cu2 O7 H01 113(5) . .
C15 O8 Cu2 111.4(5) . .
C15 O8 Cu1 123.1(5) . .
Cu2 O8 Cu1 123.7(3) . .
C20 O9 Cu2 97.1(8) . .
C20 O9 H02 104(6) . .
Cu2 O9 H02 101(5) . .
O8 Cu1 O8 180.000(1) 2_766 .
O8 Cu1 O1 89.5(2) 2_766 2_766
O8 Cu1 O1 90.5(2) . 2_766
O8 Cu1 O1 90.5(2) 2_766 .
O8 Cu1 O1 89.5(2) . .
O1 Cu1 O1 180.000(1) 2_766 .
O8 Cu1 O6 87.9(3) 2_766 2_766
O8 Cu1 O6 92.1(2) . 2_766
O1 Cu1 O6 94.0(2) 2_766 2_766
O1 Cu1 O6 86.0(2) . 2_766
O8 Cu1 O6 92.1(2) 2_766 .
O8 Cu1 O6 87.9(3) . .
O1 Cu1 O6 86.0(2) 2_766 .
O1 Cu1 O6 94.0(2) . .
O6 Cu1 O6 180.0(3) 2_766 .
O2 Cu2 O8 98.3(2) . .
O2 Cu2 O7 89.8(3) . .
O8 Cu2 O7 155.7(2) . .
O2 Cu2 N1 175.1(3) . .
O8 Cu2 N1 86.3(2) . .
O7 Cu2 N1 85.3(2) . .
O2 Cu2 O9 88.3(4) . .
O8 Cu2 O9 104.6(3) . .
O7 Cu2 O9 98.5(3) . .
N1 Cu2 O9 92.3(4) . .

loop_
_geom_bond_atom_site_label_1
_geom_bond_atom_site_label_2
_geom_bond_distance
_geom_bond_site_symmetry_2
C1 O2 1.275(10) .
C1 O1 1.288(8) .
C1 C2 1.469(11) .
C2 C7 1.390(11) .
C2 C3 1.421(9) .
C3 C4 1.374(12) .
C3 H3 0.9300 .
C4 C5 1.377(12) .
C4 H4 0.9300 .
C5 O3 1.389(10) .
C5 C6 1.400(10) .
C6 C7 1.388(11) .
C6 H6 0.9300 .
C7 H7 0.9300 .
C8 C13 1.373(11) .
C8 C9 1.389(10) .
C8 O3 1.408(8) .
C9 C10 1.378(9) .
C9 H9 0.9300 .
C10 C11 1.422(10) .
C10 H10 0.9300 .
C11 C12 1.376(10) .
C11 C14 1.503(9) .
C12 C13 1.408(10) .
C12 H12 0.9300 .
C13 H13 0.9300 .
C14 O5 1.261(9) .
C14 O4 1.269(9) .
C15 O8 1.421(10) .
C15 C16 1.434(12) .
C15 H15A 0.9700 .
C15 H15B 0.9700 .
C16 N1 1.535(11) .
C16 H16A 0.9700 .
C16 H16B 0.9700 .
C17 N1 1.465(15) .
C17 C18 1.522(14) .
C17 H17A 0.9700 .
C17 H17B 0.9700 .
C18 O7 1.375(11) .
C18 H18A 0.9700 .
C18 H18B 0.9700 .
C19 C20 1.527(17) .
C19 N1 1.576(15) .
C19 H19A 0.9700 .
C19 H19B 0.9700 .
C20 O9 1.283(12) .
C20 H20A 0.9700 .
C20 H20B 0.9700 .
C21 C22 1.57(2) .
C21 H21A 0.9600 .
C21 H21B 0.9600 .
C21 H21C 0.9600 .
C22 O6 1.437(14) .
C22 H22A 0.9700 .
C22 H22B 0.9700 .
N1 Cu2 1.980(6) .
O1 Cu1 2.000(6) .
O2 Cu2 1.891(6) .
O6 Cu1 2.432(9) .
O6 H03 0.904(10) .
O7 Cu2 1.968(5) .
O7 H01 0.899(10) .
O8 Cu2 1.926(5) .
O8 Cu1 1.931(5) .
O9 Cu2 2.257(8) .
O9 H02 0.905(10) .
Cu1 O8 1.931(5) 2_766
Cu1 O1 2.000(6) 2_766
Cu1 O6 2.432(9) 2_766

loop_
_geom_hbond_atom_site_label_D
_geom_hbond_atom_site_label_H
_geom_hbond_atom_site_label_A
_geom_hbond_distance_DH
_geom_hbond_distance_HA
_geom_hbond_distance_DA
_geom_hbond_angle_DHA
_geom_hbond_site_symmetry_A
O7 H01 O5 0.899(10) 1.578(14) 2.474(7) 175(8) 2_665
O9 H02 O4 0.905(10) 1.607(19) 2.504(9) 170(8) 2_665

loop_
_geom_torsion_atom_site_label_1
_geom_torsion_atom_site_label_2
_geom_torsion_atom_site_label_3
_geom_torsion_atom_site_label_4
_geom_torsion
_geom_torsion_site_symmetry_4
O2 C1 C2 C7 171.3(8) .
O1 C1 C2 C7 -3.6(13) .
O2 C1 C2 C3 -10.1(13) .
O1 C1 C2 C3 175.0(7) .
C7 C2 C3 C4 -0.1(12) .
C1 C2 C3 C4 -178.8(8) .
C2 C3 C4 C5 -0.2(13) .
C3 C4 C5 O3 175.8(7) .
C3 C4 C5 C6 0.0(12) .
C4 C5 C6 C7 0.4(11) .
O3 C5 C6 C7 -175.7(7) .
C5 C6 C7 C2 -0.7(12) .
C3 C2 C7 C6 0.6(12) .
C1 C2 C7 C6 179.2(7) .
C13 C8 C9 C10 -2.7(12) .
O3 C8 C9 C10 174.7(7) .
C8 C9 C10 C11 0.4(12) .
C9 C10 C11 C12 1.3(11) .
C9 C10 C11 C14 -179.2(7) .
C10 C11 C12 C13 -0.9(11) .
C14 C11 C12 C13 179.7(7) .
C9 C8 C13 C12 3.2(12) .
O3 C8 C13 C12 -174.5(7) .
C11 C12 C13 C8 -1.3(12) .
C12 C11 C14 O5 -171.3(7) .
C10 C11 C14 O5 9.3(10) .
C12 C11 C14 O4 6.1(11) .
C10 C11 C14 O4 -173.3(7) .
O8 C15 C16 N1 -40.2(14) .
N1 C17 C18 O7 40(2) .
N1 C19 C20 O9 3(4) .
C18 C17 N1 C16 -148.5(15) .
C18 C17 N1 C19 73.0(19) .
C18 C17 N1 Cu2 -38.9(19) .
C15 C16 N1 C17 151.4(11) .
C15 C16 N1 C19 -79.4(15) .
C15 C16 N1 Cu2 41.0(10) .
C20 C19 N1 C17 -117.5(19) .
C20 C19 N1 C16 115.3(17) .
C20 C19 N1 Cu2 -5(2) .
O2 C1 O1 Cu1 -7.8(13) .
C2 C1 O1 Cu1 166.8(5) .
O1 C1 O2 Cu2 -37.3(14) .
C2 C1 O2 Cu2 148.0(7) .
C4 C5 O3 C8 51.7(10) .
C6 C5 O3 C8 -132.3(7) .
C13 C8 O3 C5 -151.6(7) .
C9 C8 O3 C5 30.8(11) .
C21 C22 O6 Cu1 85.5(12) .
C17 C18 O7 Cu2 -20.5(19) .
C16 C15 O8 Cu2 18.6(13) .
C16 C15 O8 Cu1 -176.1(8) .
C19 C20 O9 Cu2 1(2) .
C15 O8 Cu1 O8 -123.3(12) 2_766
Cu2 O8 Cu1 O8 40.2(4) 2_766
C15 O8 Cu1 O1 -26.2(9) 2_766
Cu2 O8 Cu1 O1 137.3(4) 2_766
C15 O8 Cu1 O1 153.8(9) .
Cu2 O8 Cu1 O1 -42.7(4) .
C15 O8 Cu1 O6 -120.2(9) 2_766
Cu2 O8 Cu1 O6 43.3(4) 2_766
C15 O8 Cu1 O6 59.8(9) .
Cu2 O8 Cu1 O6 -136.7(4) .
C1 O1 Cu1 O8 -136.9(7) 2_766
C1 O1 Cu1 O8 43.1(7) .
C1 O1 Cu1 O1 -50.1(9) 2_766
C1 O1 Cu1 O6 -49.0(7) 2_766
C1 O1 Cu1 O6 131.0(7) .
C22 O6 Cu1 O8 -125.0(8) 2_766
C22 O6 Cu1 O8 55.0(8) .
C22 O6 Cu1 O1 145.6(8) 2_766
C22 O6 Cu1 O1 -34.4(8) .
C22 O6 Cu1 O6 -171.8(16) 2_766
C1 O2 Cu2 O8 27.0(10) .
C1 O2 Cu2 O7 -129.9(9) .
C1 O2 Cu2 N1 -132(4) .
C1 O2 Cu2 O9 131.5(10) .
C15 O8 Cu2 O2 -172.8(8) .
Cu1 O8 Cu2 O2 22.0(5) .
C15 O8 Cu2 O7 -64.7(10) .
Cu1 O8 Cu2 O7 130.1(5) .
C15 O8 Cu2 N1 5.4(8) .
Cu1 O8 Cu2 N1 -159.8(5) .
C15 O8 Cu2 O9 96.8(9) .
Cu1 O8 Cu2 O9 -68.4(5) .
C18 O7 Cu2 O2 179.6(10) .
C18 O7 Cu2 O8 69.7(12) .
C18 O7 Cu2 N1 -0.6(10) .
C18 O7 Cu2 O9 -92.2(11) .
C17 N1 Cu2 O2 24(5) .
C16 N1 Cu2 O2 134(4) .
C19 N1 Cu2 O2 -92(5) .
C17 N1 Cu2 O8 -135.3(11) .
C16 N1 Cu2 O8 -25.2(6) .
C19 N1 Cu2 O8 109.0(13) .
C17 N1 Cu2 O7 21.8(11) .
C16 N1 Cu2 O7 131.9(6) .
C19 N1 Cu2 O7 -93.9(13) .
C17 N1 Cu2 O9 120.2(11) .
C16 N1 Cu2 O9 -129.7(6) .
C19 N1 Cu2 O9 4.5(13) .
C20 O9 Cu2 O2 171.9(9) .
C20 O9 Cu2 O8 -90.0(9) .
C20 O9 Cu2 O7 82.4(8) .
C20 O9 Cu2 N1 -3.2(9) .
